data_7211013
loop_
_publ_author_name
'Ju, Zhanfeng'
'Yuan, Daqiang'

_publ_section_title
;
 Wings waving: coordinating solvent-induced structural diversity of new
 Cu(ii) flexible MOFs with crystal to crystal transformation and gas
 sorption capability
;
_journal_issue 45
_journal_name_full CrystEngComm
_journal_page_first 9513
_journal_paper_doi 10.1039/c3ce41095a
_journal_volume 15
_journal_year 2013
_chemical_formula_sum 'C24 H19 Cu2 N O10'
_chemical_formula_weight 608.48
_chemical_name_systematic
; 
 ? 
;
_space_group_IT_number 2
_symmetry_cell_setting triclinic
_symmetry_space_group_name_Hall '-P 1'
_symmetry_space_group_name_H-M 'P -1'
_atom_sites_solution_hydrogens geom
_atom_sites_solution_primary direct
_atom_sites_solution_secondary difmap
_audit_creation_method SHELXL-97
_cell_angle_alpha 76.671(6)
_cell_angle_beta 86.717(6)
_cell_angle_gamma 74.278(7)
_cell_formula_units_Z 2
_cell_length_a 10.6325(9)
_cell_length_b 10.7258(8)
_cell_length_c 18.3532(14)
_cell_measurement_temperature 100(2)
_cell_volume 1960.4(3)
_computing_structure_refinement 'SHELXL-97 (Sheldrick, 1997)'
_computing_structure_solution 'SHELXS-97 (Sheldrick, 1990)'
_diffrn_ambient_temperature 100(2)
_diffrn_measured_fraction_theta_full 0.991
_diffrn_measured_fraction_theta_max 0.991
_diffrn_radiation_monochromator graphite
_diffrn_radiation_source 'fine-focus sealed tube'
_diffrn_radiation_type CuK\a
_diffrn_radiation_wavelength 1.54184
_diffrn_reflns_av_R_equivalents 0.1120
_diffrn_reflns_av_sigmaI/netI 0.0953
_diffrn_reflns_limit_h_max 12
_diffrn_reflns_limit_h_min -12
_diffrn_reflns_limit_k_max 12
_diffrn_reflns_limit_k_min -9
_diffrn_reflns_limit_l_max 21
_diffrn_reflns_limit_l_min -17
_diffrn_reflns_number 13873
_diffrn_reflns_theta_full 67.31
_diffrn_reflns_theta_max 67.31
_diffrn_reflns_theta_min 4.32
_exptl_absorpt_coefficient_mu 1.665
_exptl_absorpt_correction_T_max 0.9675
_exptl_absorpt_correction_T_min 0.8783
_exptl_absorpt_correction_type multi-scan
_exptl_crystal_colour green
_exptl_crystal_density_diffrn 1.031
_exptl_crystal_density_method 'not measured'
_exptl_crystal_description prism
_exptl_crystal_F_000 616
_exptl_crystal_size_max 0.08
_exptl_crystal_size_mid 0.03
_exptl_crystal_size_min 0.02
_refine_diff_density_max 0.813
_refine_diff_density_min -0.648
_refine_diff_density_rms 0.102
_refine_ls_extinction_method none
_refine_ls_goodness_of_fit_ref 0.982
_refine_ls_hydrogen_treatment constr
_refine_ls_matrix_type full
_refine_ls_number_parameters 334
_refine_ls_number_reflns 6984
_refine_ls_number_restraints 0
_refine_ls_restrained_S_all 0.982
_refine_ls_R_factor_all 0.1269
_refine_ls_R_factor_gt 0.0903
_refine_ls_shift/su_max 0.001
_refine_ls_shift/su_mean 0.000
_refine_ls_structure_factor_coef Fsqd
_refine_ls_weighting_details 'calc w=1/[\s^2^(Fo^2^)+(0.1353P)^2^+0.0000P] where P=(Fo^2^+2Fc^2^)/3'
_refine_ls_weighting_scheme calc
_refine_ls_wR_factor_gt 0.2137
_refine_ls_wR_factor_ref 0.2342
_reflns_number_gt 3979
_reflns_number_total 6984
_reflns_threshold_expression >2sigma(I)
_cod_data_source_file c3ce41095a.txt
_cod_data_source_block compound_2
_cod_depositor_comments
;
The following automatic conversions were performed:

'_exptl_absorpt_correction_type' value 'Multi-scan' changed to
'multi-scan' according to
/home/saulius/struct/CIF-dictionaries/cif_core.dic dictionary named
'cif_core.dic' version 2.4.2 from 2011-04-26.

Automatic conversion script
Id: cif_fix_values 1891 2012-01-12 08:04:46Z andrius 
;
_cod_original_sg_symbol_H-M P-1
_cod_database_code 7211013

loop_
_symmetry_equiv_pos_as_xyz
'x, y, z'
'-x, -y, -z'

loop_
_atom_site_label
_atom_site_type_symbol
_atom_site_fract_x
_atom_site_fract_y
_atom_site_fract_z
_atom_site_U_iso_or_equiv
_atom_site_adp_type
_atom_site_occupancy
_atom_site_symmetry_multiplicity
_atom_site_calc_flag
_atom_site_refinement_flags
Cu1 Cu 0.92931(8) 0.10292(9) 0.02452(5) 0.0488(3) Uani 1 1 d .
Cu2 Cu 1.09021(8) -1.08455(9) 0.54611(5) 0.0498(3) Uani 1 1 d .
O8 O 1.8245(4) -0.0212(4) 0.0696(3) 0.0623(12) Uani 1 1 d .
C1 C 1.1257(6) -0.0816(7) 0.1209(3) 0.0470(15) Uani 1 1 d .
O7 O 1.9409(4) -0.1934(4) 0.0242(3) 0.0587(12) Uani 1 1 d .
O5 O 1.1989(5) -0.9588(5) 0.5183(3) 0.0660(12) Uani 1 1 d .
O6 O 1.0426(5) -0.8166(5) 0.4401(3) 0.0714(14) Uani 1 1 d .
O3 O 1.1583(5) -0.1563(5) 0.4588(3) 0.0649(12) Uani 1 1 d .
O1 O 1.1629(4) -0.1508(5) 0.0722(3) 0.0607(12) Uani 1 1 d .
N9 N 1.4614(5) -0.4169(5) 0.2930(3) 0.0631(15) Uani 1 1 d .
C7 C 1.3504(6) -0.3124(6) 0.2816(4) 0.0574(17) Uani 1 1 d .
C15 C 1.8488(6) -0.1370(6) 0.0627(3) 0.0514(15) Uani 1 1 d .
O10 O 0.8112(5) 0.2685(6) 0.0658(4) 0.093(2) Uani 1 1 d .
C14 C 1.2959(7) -0.2490(6) 0.2093(4) 0.0603(18) Uani 1 1 d .
H14 H 1.3351 -0.2819 0.1673 0.072 Uiso 1 1 calc R
C2 C 1.1885(6) -0.1418(6) 0.1985(4) 0.0585(17) Uani 1 1 d .
C24 C 1.6965(7) -0.1844(7) 0.1661(4) 0.065(2) Uani 1 1 d .
H24 H 1.7013 -0.1060 0.1803 0.078 Uiso 1 1 calc R
C4 C 1.1741(6) -0.1539(6) 0.3286(3) 0.0544(16) Uani 1 1 d .
C6 C 1.2828(7) -0.2626(7) 0.3412(4) 0.0618(18) Uani 1 1 d .
H6 H 1.3120 -0.3041 0.3911 0.074 Uiso 1 1 calc R
C10 C 1.6105(6) -0.3767(6) 0.1858(4) 0.0563(16) Uani 1 1 d .
C13 C 1.7664(6) -0.2222(6) 0.1062(4) 0.0571(17) Uani 1 1 d .
C12 C 1.7570(7) -0.3336(7) 0.0855(4) 0.075(2) Uani 1 1 d .
H12 H 1.8036 -0.3585 0.0431 0.090 Uiso 1 1 calc R
C16 C 1.4917(7) -0.5037(7) 0.3655(4) 0.0661(19) Uani 1 1 d .
H16A H 1.4857 -0.4486 0.4027 0.079 Uiso 1 1 calc R
H16B H 1.5834 -0.5576 0.3653 0.079 Uiso 1 1 calc R
C23 C 1.1555(7) -0.8540(7) 0.4700(4) 0.0576(16) Uani 1 1 d .
C11 C 1.6796(7) -0.4112(7) 0.1261(4) 0.0633(18) Uani 1 1 d .
H11 H 1.6755 -0.4895 0.1115 0.076 Uiso 1 1 calc R
C9 C 1.6179(7) -0.2621(7) 0.2062(4) 0.067(2) Uani 1 1 d .
H9 H 1.5693 -0.2362 0.2478 0.080 Uiso 1 1 calc R
C8 C 1.5300(7) -0.4652(7) 0.2299(4) 0.067(2) Uani 1 1 d .
H8A H 1.4653 -0.4735 0.1959 0.080 Uiso 1 1 calc R
H8B H 1.5885 -0.5550 0.2488 0.080 Uiso 1 1 calc R
C17 C 1.4045(7) -0.5978(7) 0.3912(4) 0.0641(18) Uani 1 1 d .
C18 C 1.2956(7) -0.5872(8) 0.3522(5) 0.075(2) Uani 1 1 d .
H18 H 1.2746 -0.5215 0.3069 0.090 Uiso 1 1 calc R
C22 C 1.2452(7) -0.7670(7) 0.4429(4) 0.0593(17) Uani 1 1 d .
C3 C 1.1260(8) -0.0947(7) 0.2596(4) 0.066(2) Uani 1 1 d .
H3 H 1.0503 -0.0215 0.2524 0.080 Uiso 1 1 calc R
C20 C 1.2143(8) -0.6703(7) 0.3771(5) 0.074(2) Uani 1 1 d .
H20 H 1.1383 -0.6609 0.3494 0.089 Uiso 1 1 calc R
C19 C 1.4386(9) -0.6981(11) 0.4554(5) 0.096(3) Uani 1 1 d .
H19 H 1.5164 -0.7088 0.4819 0.115 Uiso 1 1 calc R
C21 C 1.3595(10) -0.7828(10) 0.4812(5) 0.090(3) Uani 1 1 d .
H21 H 1.3835 -0.8516 0.5250 0.108 Uiso 1 1 calc R
O2 O 1.0428(5) 0.0255(5) 0.1131(2) 0.0607(12) Uani 1 1 d .
O9 O 1.2161(5) -1.2318(5) 0.6308(3) 0.0801(15) Uani 1 1 d .
O4 O 1.0029(5) -0.0152(5) 0.3810(2) 0.0698(14) Uani 1 1 d .
C5 C 1.1058(7) -0.1053(7) 0.3959(4) 0.0567(16) Uani 1 1 d .

loop_
_atom_site_aniso_label
_atom_site_aniso_U_11
_atom_site_aniso_U_22
_atom_site_aniso_U_33
_atom_site_aniso_U_23
_atom_site_aniso_U_13
_atom_site_aniso_U_12
Cu1 0.0522(5) 0.0516(5) 0.0574(5) -0.0286(4) 0.0361(4) -0.0319(4)
Cu2 0.0576(5) 0.0455(5) 0.0543(5) -0.0165(4) 0.0276(4) -0.0280(4)
O8 0.072(3) 0.054(3) 0.076(3) -0.024(2) 0.043(2) -0.043(2)
C1 0.061(3) 0.070(4) 0.034(3) -0.030(3) 0.026(2) -0.046(3)
O7 0.059(2) 0.056(3) 0.075(3) -0.026(2) 0.034(2) -0.037(2)
O5 0.070(3) 0.065(3) 0.071(3) -0.005(2) 0.015(2) -0.043(2)
O6 0.077(3) 0.055(3) 0.091(4) -0.013(2) 0.037(3) -0.044(3)
O3 0.064(3) 0.069(3) 0.069(3) -0.031(3) 0.024(2) -0.021(2)
O1 0.064(3) 0.063(3) 0.069(3) -0.036(2) 0.034(2) -0.030(2)
N9 0.064(3) 0.054(3) 0.079(4) -0.016(3) 0.041(3) -0.035(3)
C7 0.064(4) 0.052(4) 0.066(4) -0.019(3) 0.041(3) -0.036(3)
C15 0.053(3) 0.046(4) 0.058(3) -0.013(3) 0.024(3) -0.021(3)
O10 0.080(3) 0.078(4) 0.151(6) -0.083(4) 0.056(4) -0.035(3)
C14 0.072(4) 0.056(4) 0.071(4) -0.028(3) 0.046(3) -0.044(3)
C2 0.063(4) 0.047(4) 0.076(4) -0.025(3) 0.038(3) -0.029(3)
C24 0.075(4) 0.061(4) 0.081(4) -0.034(4) 0.047(4) -0.047(4)
C4 0.061(4) 0.053(4) 0.055(4) -0.020(3) 0.034(3) -0.026(3)
C6 0.071(4) 0.066(4) 0.062(4) -0.018(3) 0.036(3) -0.044(4)
C10 0.057(3) 0.051(4) 0.069(4) -0.022(3) 0.032(3) -0.028(3)
C13 0.047(3) 0.055(4) 0.082(4) -0.026(3) 0.040(3) -0.034(3)
C12 0.075(5) 0.072(5) 0.093(5) -0.034(4) 0.059(4) -0.042(4)
C16 0.064(4) 0.057(4) 0.082(5) -0.011(3) 0.029(4) -0.034(3)
C23 0.071(4) 0.056(4) 0.052(3) -0.009(3) 0.019(3) -0.034(3)
C11 0.069(4) 0.053(4) 0.082(5) -0.031(3) 0.035(3) -0.035(3)
C9 0.080(5) 0.060(4) 0.068(4) -0.019(3) 0.046(4) -0.036(4)
C8 0.065(4) 0.053(4) 0.089(5) -0.020(4) 0.041(4) -0.033(3)
C17 0.080(5) 0.061(4) 0.054(4) -0.011(3) 0.029(3) -0.030(4)
C18 0.063(4) 0.070(5) 0.099(6) -0.012(4) 0.018(4) -0.036(4)
C22 0.066(4) 0.054(4) 0.067(4) -0.018(3) 0.032(3) -0.035(3)
C3 0.085(5) 0.052(4) 0.076(5) -0.026(3) 0.048(4) -0.040(4)
C20 0.069(4) 0.062(5) 0.095(5) -0.006(4) 0.025(4) -0.035(4)
C19 0.096(6) 0.135(8) 0.086(6) -0.020(6) 0.005(5) -0.086(6)
C21 0.114(7) 0.100(7) 0.077(5) -0.003(5) 0.008(5) -0.077(6)
O2 0.077(3) 0.057(3) 0.059(3) -0.025(2) 0.028(2) -0.031(3)
O9 0.074(3) 0.059(3) 0.097(4) 0.001(3) -0.008(3) -0.015(3)
O4 0.101(4) 0.065(3) 0.048(2) -0.029(2) 0.034(2) -0.023(3)
C5 0.071(4) 0.048(4) 0.054(4) -0.014(3) 0.023(3) -0.024(3)

loop_
_atom_type_symbol
_atom_type_description
_atom_type_scat_dispersion_real
_atom_type_scat_dispersion_imag
_atom_type_scat_source
C C 0.0181 0.0091 'International Tables Vol C Tables 4.2.6.8 and 6.1.1.4'
H H 0.0000 0.0000 'International Tables Vol C Tables 4.2.6.8 and 6.1.1.4'
N N 0.0311 0.0180 'International Tables Vol C Tables 4.2.6.8 and 6.1.1.4'
O O 0.0492 0.0322 'International Tables Vol C Tables 4.2.6.8 and 6.1.1.4'
Cu Cu -1.9646 0.5888 'International Tables Vol C Tables 4.2.6.8 and 6.1.1.4'

loop_
_geom_angle_atom_site_label_1
_geom_angle_atom_site_label_2
_geom_angle_atom_site_label_3
_geom_angle
_geom_angle_site_symmetry_1
_geom_angle_site_symmetry_3
O7 Cu1 O2 89.78(19) 2_855 .
O7 Cu1 O1 88.92(19) 2_855 2_755
O2 Cu1 O1 168.59(18) . 2_755
O7 Cu1 O8 168.23(18) 2_855 1_455
O2 Cu1 O8 86.8(2) . 1_455
O1 Cu1 O8 92.2(2) 2_755 1_455
O7 Cu1 O10 95.81(18) 2_855 .
O2 Cu1 O10 96.0(2) . .
O1 Cu1 O10 95.4(2) 2_755 .
O8 Cu1 O10 95.75(19) 1_455 .
O7 Cu1 Cu1 85.40(13) 2_855 2_755
O2 Cu1 Cu1 83.91(14) . 2_755
O1 Cu1 Cu1 84.69(13) 2_755 2_755
O8 Cu1 Cu1 83.03(13) 1_455 2_755
O10 Cu1 Cu1 178.78(15) . 2_755
O3 Cu2 O6 90.6(2) 1_545 2_736
O3 Cu2 O4 168.3(2) 1_545 2_746
O6 Cu2 O4 88.6(2) 2_736 2_746
O3 Cu2 O5 88.4(2) 1_545 .
O6 Cu2 O5 168.7(2) 2_736 .
O4 Cu2 O5 90.1(2) 2_746 .
O3 Cu2 O9 98.8(2) 1_545 .
O6 Cu2 O9 92.4(2) 2_736 .
O4 Cu2 O9 92.9(2) 2_746 .
O5 Cu2 O9 98.8(2) . .
O3 Cu2 Cu2 85.31(16) 1_545 2_736
O6 Cu2 Cu2 80.56(18) 2_736 2_736
O4 Cu2 Cu2 83.05(17) 2_746 2_736
O5 Cu2 Cu2 88.17(16) . 2_736
O9 Cu2 Cu2 171.95(15) . 2_736
C15 O8 Cu1 124.2(3) . 1_655
O2 C1 O1 127.1(6) . .
O2 C1 C2 117.0(5) . .
O1 C1 C2 115.8(6) . .
C15 O7 Cu1 121.1(4) . 2_855
C23 O5 Cu2 118.2(4) . .
C23 O6 Cu2 127.3(4) . 2_736
C5 O3 Cu2 120.9(4) . 1_565
C1 O1 Cu1 120.7(5) . 2_755
C7 N9 C16 120.8(5) . .
C7 N9 C8 120.5(6) . .
C16 N9 C8 116.4(6) . .
N9 C7 C6 121.9(7) . .
N9 C7 C14 122.5(6) . .
C6 C7 C14 115.6(6) . .
O8 C15 O7 126.1(5) . .
O8 C15 C13 117.5(5) . .
O7 C15 C13 116.4(5) . .
C2 C14 C7 121.8(6) . .
C2 C14 H14 119.1 . .
C7 C14 H14 119.1 . .
C14 C2 C3 120.2(7) . .
C14 C2 C1 120.8(6) . .
C3 C2 C1 118.6(6) . .
C13 C24 C9 119.5(6) . .
C13 C24 H24 120.3 . .
C9 C24 H24 120.3 . .
C3 C4 C6 121.9(6) . .
C3 C4 C5 119.8(6) . .
C6 C4 C5 118.3(6) . .
C4 C6 C7 121.2(7) . .
C4 C6 H6 119.4 . .
C7 C6 H6 119.4 . .
C11 C10 C9 118.8(5) . .
C11 C10 C8 119.6(6) . .
C9 C10 C8 121.6(5) . .
C12 C13 C24 119.7(5) . .
C12 C13 C15 121.2(5) . .
C24 C13 C15 119.0(5) . .
C13 C12 C11 120.6(6) . .
C13 C12 H12 119.7 . .
C11 C12 H12 119.7 . .
N9 C16 C17 115.4(6) . .
N9 C16 H16A 108.4 . .
C17 C16 H16A 108.4 . .
N9 C16 H16B 108.4 . .
C17 C16 H16B 108.4 . .
H16A C16 H16B 107.5 . .
O5 C23 O6 125.6(6) . .
O5 C23 C22 117.6(7) . .
O6 C23 C22 116.7(6) . .
C10 C11 C12 120.9(6) . .
C10 C11 H11 119.6 . .
C12 C11 H11 119.6 . .
C10 C9 C24 120.5(5) . .
C10 C9 H9 119.7 . .
C24 C9 H9 119.7 . .
N9 C8 C10 113.9(5) . .
N9 C8 H8A 108.8 . .
C10 C8 H8A 108.8 . .
N9 C8 H8B 108.8 . .
C10 C8 H8B 108.8 . .
H8A C8 H8B 107.7 . .
C18 C17 C19 119.1(7) . .
C18 C17 C16 121.8(7) . .
C19 C17 C16 119.1(7) . .
C17 C18 C20 121.5(8) . .
C17 C18 H18 119.2 . .
C20 C18 H18 119.2 . .
C20 C22 C21 119.5(6) . .
C20 C22 C23 118.9(7) . .
C21 C22 C23 121.6(7) . .
C4 C3 C2 119.1(7) . .
C4 C3 H3 120.4 . .
C2 C3 H3 120.4 . .
C22 C20 C18 119.4(8) . .
C22 C20 H20 120.3 . .
C18 C20 H20 120.3 . .
C21 C19 C17 120.4(8) . .
C21 C19 H19 119.8 . .
C17 C19 H19 119.8 . .
C19 C21 C22 119.9(8) . .
C19 C21 H21 120.0 . .
C22 C21 H21 120.0 . .
C1 O2 Cu1 123.0(4) . .
C5 O4 Cu2 123.3(4) . 2_746
O4 C5 O3 127.1(6) . .
O4 C5 C4 114.8(6) . .
O3 C5 C4 118.1(6) . .

loop_
_geom_bond_atom_site_label_1
_geom_bond_atom_site_label_2
_geom_bond_distance
_geom_bond_site_symmetry_2
Cu1 O7 1.957(4) 2_855
Cu1 O2 1.961(5) .
Cu1 O1 1.970(5) 2_755
Cu1 O8 1.972(4) 1_455
Cu1 O10 2.146(4) .
Cu1 Cu1 2.6282(15) 2_755
Cu2 O3 1.953(4) 1_545
Cu2 O6 1.957(4) 2_736
Cu2 O4 1.961(4) 2_746
Cu2 O5 1.969(4) .
Cu2 O9 2.159(5) .
Cu2 Cu2 2.628(2) 2_736
O8 C15 1.232(7) .
O8 Cu1 1.972(4) 1_655
C1 O2 1.228(8) .
C1 O1 1.271(6) .
C1 C2 1.530(10) .
O7 C15 1.273(7) .
O7 Cu1 1.957(4) 2_855
O5 C23 1.252(8) .
O6 C23 1.271(9) .
O6 Cu2 1.957(4) 2_736
O3 C5 1.249(8) .
O3 Cu2 1.953(4) 1_565
O1 Cu1 1.970(5) 2_755
N9 C7 1.377(9) .
N9 C16 1.434(9) .
N9 C8 1.454(8) .
C7 C6 1.403(8) .
C7 C14 1.421(10) .
C15 C13 1.502(7) .
C14 C2 1.369(10) .
C14 H14 0.9500 .
C2 C3 1.397(8) .
C24 C13 1.369(8) .
C24 C9 1.400(8) .
C24 H24 0.9500 .
C4 C3 1.340(10) .
C4 C6 1.387(10) .
C4 C5 1.522(8) .
C6 H6 0.9500 .
C10 C11 1.351(8) .
C10 C9 1.389(9) .
C10 C8 1.515(7) .
C13 C12 1.363(9) .
C12 C11 1.392(8) .
C12 H12 0.9500 .
C16 C17 1.530(8) .
C16 H16A 0.9900 .
C16 H16B 0.9900 .
C23 C22 1.497(8) .
C11 H11 0.9500 .
C9 H9 0.9500 .
C8 H8A 0.9900 .
C8 H8B 0.9900 .
C17 C18 1.360(11) .
C17 C19 1.391(12) .
C18 C20 1.391(9) .
C18 H18 0.9500 .
C22 C20 1.387(11) .
C22 C21 1.389(11) .
C3 H3 0.9500 .
C20 H20 0.9500 .
C19 C21 1.388(10) .
C19 H19 0.9500 .
C21 H21 0.9500 .
O4 C5 1.243(9) .
O4 Cu2 1.961(4) 2_746

loop_
_platon_squeeze_void_nr
_platon_squeeze_void_average_x
_platon_squeeze_void_average_y
_platon_squeeze_void_average_z
_platon_squeeze_void_volume
_platon_squeeze_void_count_electrons
_platon_squeeze_void_content
1 0.057 0.382 0.138 993 356 ' '
